data_7059035
loop_
_publ_author_name
'Huang, Yuan'
'Qin, Yaru'
'Ge, Yu'
'Cui, Yanfeng'
'Zhang, Xiamei'
'Li, Yahong'
'Yao, Jinlei'

_publ_section_title
;
 Rationally assembled nonanuclear lanthanide clusters: Dy9 displays slow
 relaxation of magnetization and Tb9 serves as luminescent sensor for
 Fe3+, CrO42- and Cr2O72-
;
_journal_name_full 'New Journal of Chemistry'
_journal_paper_doi 10.1039/C9NJ04893F
_journal_year 2019
_chemical_formula_moiety 'C144 H168 Dy9 N16 O42, H3 O, 6(H2O)'
_chemical_formula_sum 'C144 H183 Dy9 N16 O49'
_chemical_formula_weight 4395.59
_space_group_crystal_system tetragonal
_space_group_IT_number 85
_space_group_name_Hall '-P 4a'
_space_group_name_H-M_alt 'P 4/n :2'
_atom_sites_solution_hydrogens mixed
_audit_creation_date 2019-11-06
_audit_creation_method
;
Olex2 1.2
(compiled 2018.05.29 svn.r3508 for OlexSys, GUI svn.r5506)
;
_audit_update_record
;
2019-11-06 deposited with the CCDC.	2019-11-13 downloaded from the CCDC.
;
_cell_angle_alpha 90
_cell_angle_beta 90
_cell_angle_gamma 90
_cell_formula_units_Z 2
_cell_length_a 21.5445(3)
_cell_length_b 21.5445(3)
_cell_length_c 17.8651(6)
_cell_measurement_reflns_used 9755
_cell_measurement_temperature 296(2)
_cell_measurement_theta_max 27.49
_cell_measurement_theta_min 2.28
_cell_volume 8292.4(3)
_computing_cell_refinement 'SAINT v8.37A (Bruker, 2015)'
_computing_data_collection 'Bruker APEX2'
_computing_data_reduction 'SAINT v8.37A (Bruker, 2015)'
_computing_molecular_graphics 'Olex2 (Dolomanov et al., 2009)'
_computing_publication_material 'Olex2 (Dolomanov et al., 2009)'
_computing_structure_refinement 'ShelXL (Sheldrick, 2015)'
_computing_structure_solution 'olex2.solve (Bourhis et al., 2015)'
_diffrn_ambient_temperature 296.15
_diffrn_measured_fraction_theta_full 0.996
_diffrn_measured_fraction_theta_max 0.996
_diffrn_measurement_device_type 'CCD area detector'
_diffrn_measurement_method 'phi and omega scans'
_diffrn_radiation_type MoK\a
_diffrn_radiation_wavelength 0.71073
_diffrn_reflns_av_R_equivalents 0.0541
_diffrn_reflns_av_unetI/netI 0.0514
_diffrn_reflns_Laue_measured_fraction_full 0.996
_diffrn_reflns_Laue_measured_fraction_max 0.996
_diffrn_reflns_limit_h_max 22
_diffrn_reflns_limit_h_min -26
_diffrn_reflns_limit_k_max 11
_diffrn_reflns_limit_k_min -26
_diffrn_reflns_limit_l_max 21
_diffrn_reflns_limit_l_min -21
_diffrn_reflns_number 25516
_diffrn_reflns_point_group_measured_fraction_full 0.996
_diffrn_reflns_point_group_measured_fraction_max 0.996
_diffrn_reflns_theta_full 25.242
_diffrn_reflns_theta_max 25.677
_diffrn_reflns_theta_min 2.402
_exptl_absorpt_coefficient_mu 4.077
_exptl_absorpt_correction_T_max 0.7456
_exptl_absorpt_correction_T_min 0.3445
_exptl_absorpt_correction_type multi-scan
_exptl_absorpt_process_details
;
SADABS-2014/5 (Bruker,2014/5) was used for absorption correction.
wR2(int) was 0.2349 before and 0.0621 after correction.
The Ratio of minimum to maximum transmission is 0.4620.
The \l/2 correction factor is Not present.
;
_exptl_crystal_colour colourless
_exptl_crystal_colour_primary colourless
_exptl_crystal_density_diffrn 1.705
_exptl_crystal_description block
_exptl_crystal_F_000 4148
_exptl_crystal_size_max 0.2
_exptl_crystal_size_mid 0.2
_exptl_crystal_size_min 0.2
_refine_diff_density_max 2.453
_refine_diff_density_min -1.559
_refine_diff_density_rms 0.187
_refine_ls_extinction_method none
_refine_ls_goodness_of_fit_ref 1.096
_refine_ls_hydrogen_treatment mixed
_refine_ls_matrix_type full
_refine_ls_number_parameters 492
_refine_ls_number_reflns 7851
_refine_ls_number_restraints 26
_refine_ls_restrained_S_all 1.097
_refine_ls_R_factor_all 0.0614
_refine_ls_R_factor_gt 0.0471
_refine_ls_shift/su_max 0.001
_refine_ls_shift/su_mean 0.000
_refine_ls_structure_factor_coef Fsqd
_refine_ls_weighting_details 'w=1/[\s^2^(Fo^2^)+(0.0001P)^2^+131.9418P] where P=(Fo^2^+2Fc^2^)/3'
_refine_ls_weighting_scheme calc
_refine_ls_wR_factor_gt 0.1056
_refine_ls_wR_factor_ref 0.1133
_reflns_Friedel_coverage 0.000
_reflns_number_gt 6416
_reflns_number_total 7851
_reflns_threshold_expression 'I > 2\s(I)'
_cod_data_source_file c9nj04893f2.cif
_cod_data_source_block t2_sq_s
_cod_original_cell_volume 8292.4(4)
_cod_original_sg_symbol_H-M 'P 4/n'
_cod_database_code 7059035
_shelx_shelxl_version_number 2014/7
_shelx_space_group_comment
;
The symmetry employed for this shelxl refinement is uniquely defined
by the following loop, which should always be used as a source of
symmetry information in preference to the above space-group names.
They are only intended as comments.
;
_shelx_estimated_absorpt_t_max 0.496
_shelx_estimated_absorpt_t_min 0.496
_olex2_refinement_description
;
1. Fixed Uiso
 At 1.2 times of:
  All C(H) groups, All C(H,H) groups
 At 1.5 times of:
  All C(H,H,H) groups
2. Restrained distances
 O3-H3
 0.86 with sigma of 0.005
 O1-H1
 0.86 with sigma of 0.005
3. Rigid bond restraints
 C36, N4, C35, C34
 with sigma for 1-2 distances of 0.01 and sigma for 1-3 distances of 0.02
4. Uiso/Uaniso restraints and constraints
Uanis(C34) \\sim Ueq, Uanis(C36) \\sim Ueq, Uanis(C35) \\sim Ueq: with sigma of
0.01 and sigma for terminal atoms of 0.02
5.a Secondary CH2 refined with riding coordinates:
 C17(H17A,H17B), C21(H21A,H21B)
5.b Aromatic/amide H refined with riding coordinates:
 C2(H2), C3(H3A), C8(H8), C10(H10), C11(H11), C13(H13), C18(H18), C19(H19),
 C20(H20), C22(H22), C23(H23), C24(H24), C25(H25), C26(H26), C27(H27), C30(H30),
  C32(H32), C34(H34)
5.c Idealised Me refined as rotating group:
 C28(H28A,H28B,H28C), C29(H29A,H29B,H29C), C31(H31A,H31B,H31C), C33(H33A,H33B,
 H33C), C35(H35A,H35B,H35C), C36(H36A,H36B,H36C)
;
_olex2_submission_special_instructions 'No special instructions were received'

loop_
_space_group_symop_operation_xyz
'x, y, z'
'-x+1/2, -y+1/2, z'
'-y+1/2, x, z'
'y, -x+1/2, z'
'-x, -y, -z'
'x-1/2, y-1/2, -z'
'y-1/2, -x, -z'
'-y, x-1/2, -z'

loop_
_atom_site_label
_atom_site_type_symbol
_atom_site_fract_x
_atom_site_fract_y
_atom_site_fract_z
_atom_site_U_iso_or_equiv
_atom_site_adp_type
_atom_site_occupancy
_atom_site_site_symmetry_order
_atom_site_calc_flag
_atom_site_refinement_flags_posn
_atom_site_refinement_flags_adp
_atom_site_refinement_flags_occupancy
Dy1 Dy 0.7500 0.7500 0.71335(4) 0.01623(16) Uani 1 4 d S T P
Dy2 Dy 0.85686(2) 0.69769(2) 0.56586(2) 0.01823(10) Uani 1 1 d . . .
Dy3 Dy 0.78222(2) 0.63586(2) 0.86134(2) 0.01837(10) Uani 1 1 d . . .
O1 O 0.8422(2) 0.7805(2) 0.6451(3) 0.0176(11) Uani 1 1 d D . .
H3 H 0.854(3) 0.677(3) 0.754(4) 0.02(2) Uiso 1 1 d D . .
O2 O 0.7500 0.7500 0.5563(6) 0.019(2) Uani 1 4 d S T P
O3 O 0.8352(2) 0.7037(2) 0.7818(3) 0.0180(11) Uani 1 1 d D . .
H1 H 0.866(3) 0.803(3) 0.672(4) 0.01(2) Uiso 1 1 d D . .
O4 O 0.7500 0.7500 0.8711(6) 0.021(2) Uani 1 4 d S T P
O5 O 0.8543(3) 0.7832(3) 0.4849(3) 0.0221(12) Uani 1 1 d . . .
O6 O 0.9101(3) 0.6539(3) 0.6599(3) 0.0250(13) Uani 1 1 d . . .
O7 O 0.6984(3) 0.6538(3) 0.9421(3) 0.0231(12) Uani 1 1 d . . .
O8 O 0.8178(3) 0.5750(3) 0.7687(3) 0.0272(13) Uani 1 1 d . . .
O9 O 0.8378(3) 0.5675(3) 0.9417(4) 0.0415(17) Uani 1 1 d . . .
O10 O 0.9135(3) 0.6265(3) 0.4905(4) 0.0367(16) Uani 1 1 d . . .
O11 O 1.0431(3) 0.5356(3) 0.8187(4) 0.0414(17) Uani 1 1 d . . .
O12 O 0.9033(3) 0.4327(3) 0.6011(4) 0.0408(17) Uani 1 1 d . . .
N1 N 0.9694(3) 0.7366(3) 0.5599(4) 0.0229(15) Uani 1 1 d . . .
N2 N 0.7225(3) 0.5327(3) 0.8653(4) 0.0240(15) Uani 1 1 d . . .
N3 N 0.9450(4) 0.5762(4) 0.3860(4) 0.0323(17) Uani 1 1 d . . .
N4 N 0.8432(5) 0.4873(5) 1.0211(6) 0.054(2) Uani 1 1 d . U .
C1 C 0.8925(4) 0.7842(4) 0.4249(4) 0.0238(18) Uani 1 1 d . . .
C2 C 0.8597(4) 0.5015(4) 0.6863(5) 0.0267(19) Uani 1 1 d . . .
H2 H 0.8836 0.5323 0.6639 0.032 Uiso 1 1 calc R . .
C3 C 1.0180(4) 0.7113(4) 0.5913(5) 0.0247(18) Uani 1 1 d . . .
H3A H 1.0562 0.7270 0.5764 0.030 Uiso 1 1 calc R . .
C4 C 0.9561(4) 0.7855(4) 0.4341(5) 0.0245(18) Uani 1 1 d . . .
C5 C 0.6877(4) 0.6166(4) 1.0008(4) 0.0243(18) Uani 1 1 d . . .
C6 C 0.9660(4) 0.6383(4) 0.6796(5) 0.0254(18) Uani 1 1 d . . .
C7 C 1.0199(4) 0.6634(4) 0.6448(5) 0.0258(18) Uani 1 1 d . . .
C8 C 0.9740(4) 0.5956(4) 0.7389(5) 0.0274(19) Uani 1 1 d . . .
H8 H 0.9393 0.5794 0.7630 0.033 Uiso 1 1 calc R . .
C9 C 0.8202(4) 0.5173(4) 0.7459(5) 0.0248(18) Uani 1 1 d . . .
C10 C 0.6896(4) 0.6393(4) 1.0742(5) 0.0289(19) Uani 1 1 d . . .
H10 H 0.6980 0.6811 1.0827 0.035 Uiso 1 1 calc R . .
C11 C 0.8682(5) 0.7851(4) 0.3523(5) 0.031(2) Uani 1 1 d . . .
H11 H 0.8255 0.7864 0.3451 0.037 Uiso 1 1 calc R . .
C12 C 0.7831(4) 0.4702(4) 0.7773(5) 0.0279(19) Uani 1 1 d . . .
C13 C 0.7352(4) 0.4808(4) 0.8314(5) 0.0280(19) Uani 1 1 d . . .
H13 H 0.7105 0.4469 0.8435 0.034 Uiso 1 1 calc R . .
C14 C 1.0323(4) 0.5775(4) 0.7615(5) 0.030(2) Uani 1 1 d . . .
C15 C 0.8640(4) 0.4406(4) 0.6598(5) 0.029(2) Uani 1 1 d . . .
C16 C 0.6727(4) 0.5538(4) 0.9893(5) 0.0270(19) Uani 1 1 d . . .
C17 C 0.9822(4) 0.7915(4) 0.5129(5) 0.0286(19) Uani 1 1 d . . .
H17A H 1.0268 0.7976 0.5099 0.034 Uiso 1 1 calc R . .
H17B H 0.9645 0.8279 0.5366 0.034 Uiso 1 1 calc R . .
C18 C 0.9269(4) 0.6253(4) 0.4232(5) 0.031(2) Uani 1 1 d . . .
H18 H 0.9237 0.6624 0.3969 0.037 Uiso 1 1 calc R . .
C19 C 0.9075(6) 0.7841(4) 0.2910(5) 0.040(3) Uani 1 1 d . . .
H19 H 0.8911 0.7837 0.2429 0.048 Uiso 1 1 calc R . .
C20 C 0.6792(5) 0.6000(5) 1.1339(5) 0.037(2) Uani 1 1 d . . .
H20 H 0.6810 0.6154 1.1825 0.045 Uiso 1 1 calc R . .
C21 C 0.6644(4) 0.5316(4) 0.9102(5) 0.029(2) Uani 1 1 d . . .
H21A H 0.6485 0.4895 0.9113 0.035 Uiso 1 1 calc R . .
H21B H 0.6337 0.5574 0.8857 0.035 Uiso 1 1 calc R . .
C22 C 0.9951(5) 0.7842(5) 0.3727(5) 0.036(2) Uani 1 1 d . . .
H22 H 1.0379 0.7836 0.3798 0.043 Uiso 1 1 calc R . .
C23 C 1.0848(4) 0.6005(5) 0.7267(6) 0.037(2) Uani 1 1 d . . .
H23 H 1.1240 0.5872 0.7411 0.044 Uiso 1 1 calc R . .
C24 C 0.7890(5) 0.4097(5) 0.7482(7) 0.046(3) Uani 1 1 d . . .
H24 H 0.7640 0.3787 0.7683 0.055 Uiso 1 1 calc R . .
C25 C 1.0778(5) 0.6436(4) 0.6703(6) 0.035(2) Uani 1 1 d . . .
H25 H 1.1133 0.6602 0.6483 0.042 Uiso 1 1 calc R . .
C26 C 0.6632(4) 0.5159(5) 1.0503(5) 0.037(2) Uani 1 1 d . . .
H26 H 0.6545 0.4741 1.0426 0.045 Uiso 1 1 calc R . .
C27 C 0.8293(5) 0.3938(5) 0.6924(7) 0.047(3) Uani 1 1 d . . .
H27 H 0.8333 0.3528 0.6768 0.057 Uiso 1 1 calc R . .
C28 C 0.9483(5) 0.5155(5) 0.4203(6) 0.039(2) Uani 1 1 d . . .
H28A H 0.9904 0.5010 0.4194 0.059 Uiso 1 1 calc GR . .
H28B H 0.9224 0.4871 0.3931 0.059 Uiso 1 1 calc GR . .
H28C H 0.9342 0.5181 0.4712 0.059 Uiso 1 1 calc GR . .
C29 C 0.9602(6) 0.5809(6) 0.3064(6) 0.050(3) Uani 1 1 d . . .
H29A H 0.9299 0.5586 0.2776 0.075 Uiso 1 1 calc GR . .
H29B H 1.0006 0.5634 0.2977 0.075 Uiso 1 1 calc GR . .
H29C H 0.9602 0.6237 0.2916 0.075 Uiso 1 1 calc GR . .
C30 C 0.9714(5) 0.7836(5) 0.3012(6) 0.043(3) Uani 1 1 d . . .
H30 H 0.9979 0.7830 0.2601 0.052 Uiso 1 1 calc R . .
C31 C 0.9921(5) 0.5054(5) 0.8518(6) 0.044(3) Uani 1 1 d . . .
H31A H 0.9659 0.4885 0.8134 0.067 Uiso 1 1 calc GR . .
H31B H 0.9689 0.5345 0.8812 0.067 Uiso 1 1 calc GR . .
H31C H 1.0067 0.4724 0.8834 0.067 Uiso 1 1 calc GR . .
C32 C 0.6661(5) 0.5383(5) 1.1220(5) 0.041(2) Uani 1 1 d . . .
H32 H 0.6593 0.5119 1.1624 0.049 Uiso 1 1 calc R . .
C33 C 0.9080(6) 0.3719(6) 0.5676(7) 0.057(3) Uani 1 1 d . . .
H33A H 0.9369 0.3732 0.5268 0.085 Uiso 1 1 calc GR . .
H33B H 0.8680 0.3594 0.5493 0.085 Uiso 1 1 calc GR . .
H33C H 0.9221 0.3427 0.6044 0.085 Uiso 1 1 calc GR . .
C34 C 0.8441(7) 0.5145(7) 0.9571(9) 0.074(4) Uani 1 1 d . U .
H34 H 0.8508 0.4883 0.9165 0.088 Uiso 1 1 calc R . .
C35 C 0.8333(9) 0.5226(9) 1.0873(10) 0.099(5) Uani 1 1 d . U .
H35A H 0.8714 0.5255 1.1149 0.148 Uiso 1 1 calc GR . .
H35B H 0.8023 0.5028 1.1175 0.148 Uiso 1 1 calc GR . .
H35C H 0.8195 0.5636 1.0740 0.148 Uiso 1 1 calc GR . .
C36 C 0.8514(11) 0.4218(8) 1.0279(14) 0.130(7) Uani 1 1 d . U .
H36A H 0.8135 0.4033 1.0454 0.196 Uiso 1 1 calc GR . .
H36B H 0.8841 0.4133 1.0629 0.196 Uiso 1 1 calc GR . .
H36C H 0.8620 0.4047 0.9800 0.196 Uiso 1 1 calc GR . .

loop_
_atom_site_aniso_label
_atom_site_aniso_U_11
_atom_site_aniso_U_22
_atom_site_aniso_U_33
_atom_site_aniso_U_23
_atom_site_aniso_U_13
_atom_site_aniso_U_12
Dy1 0.0200(2) 0.0200(2) 0.0088(3) 0.000 0.000 0.000
Dy2 0.02145(19) 0.02258(19) 0.01065(18) -0.00067(14) 0.00195(14) 0.00054(15)
Dy3 0.02219(19) 0.02183(19) 0.01108(18) 0.00175(14) 0.00021(14) 0.00012(15)
O1 0.022(3) 0.021(3) 0.010(3) -0.004(2) -0.001(2) -0.001(2)
O2 0.019(3) 0.019(3) 0.021(6) 0.000 0.000 0.000
O3 0.023(3) 0.022(3) 0.010(3) -0.005(2) -0.001(2) -0.002(2)
O4 0.022(3) 0.022(3) 0.020(6) 0.000 0.000 0.000
O5 0.027(3) 0.027(3) 0.012(3) 0.002(2) 0.007(2) 0.000(2)
O6 0.021(3) 0.039(3) 0.016(3) 0.004(2) 0.001(2) 0.004(2)
O7 0.028(3) 0.028(3) 0.013(3) 0.003(2) 0.005(2) 0.002(2)
O8 0.037(3) 0.022(3) 0.022(3) 0.000(2) 0.005(3) 0.003(3)
O9 0.051(4) 0.033(4) 0.041(4) 0.013(3) -0.017(3) -0.002(3)
O10 0.032(3) 0.047(4) 0.031(4) -0.017(3) 0.003(3) 0.006(3)
O11 0.049(4) 0.045(4) 0.031(4) 0.010(3) -0.005(3) 0.011(3)
O12 0.047(4) 0.035(4) 0.040(4) -0.014(3) 0.008(3) 0.004(3)
N1 0.030(4) 0.018(3) 0.021(4) -0.002(3) 0.003(3) -0.001(3)
N2 0.024(4) 0.033(4) 0.015(3) 0.002(3) 0.000(3) -0.008(3)
N3 0.036(4) 0.037(4) 0.024(4) -0.007(3) 0.003(3) 0.008(3)
N4 0.065(6) 0.053(5) 0.045(5) 0.015(4) -0.008(5) 0.017(5)
C1 0.038(5) 0.021(4) 0.012(4) 0.004(3) 0.006(3) -0.001(4)
C2 0.025(4) 0.029(4) 0.027(5) -0.006(4) -0.004(4) 0.004(4)
C3 0.029(4) 0.026(4) 0.019(4) -0.001(3) 0.006(4) 0.004(4)
C4 0.031(4) 0.023(4) 0.019(4) 0.003(3) 0.003(4) 0.002(3)
C5 0.022(4) 0.038(5) 0.012(4) 0.004(3) 0.003(3) 0.002(4)
C6 0.026(4) 0.027(4) 0.023(4) -0.006(4) -0.001(4) 0.005(4)
C7 0.026(4) 0.030(4) 0.021(4) -0.004(4) -0.001(4) 0.003(4)
C8 0.033(5) 0.031(5) 0.019(4) -0.007(4) -0.001(4) -0.001(4)
C9 0.028(4) 0.028(4) 0.019(4) -0.007(3) -0.007(3) 0.007(4)
C10 0.030(5) 0.040(5) 0.017(4) 0.002(4) -0.002(4) -0.001(4)
C11 0.038(5) 0.030(5) 0.024(5) 0.001(4) 0.001(4) -0.005(4)
C12 0.039(5) 0.023(4) 0.021(4) -0.001(4) -0.001(4) 0.001(4)
C13 0.033(5) 0.025(4) 0.026(5) 0.000(4) 0.003(4) -0.001(4)
C14 0.036(5) 0.031(5) 0.023(5) 0.001(4) -0.004(4) 0.008(4)
C15 0.028(5) 0.032(5) 0.028(5) -0.009(4) 0.005(4) 0.005(4)
C16 0.027(4) 0.036(5) 0.018(4) -0.001(4) 0.001(4) -0.002(4)
C17 0.032(5) 0.031(5) 0.023(5) 0.004(4) 0.003(4) -0.011(4)
C18 0.031(5) 0.037(5) 0.026(5) -0.008(4) 0.002(4) -0.002(4)
C19 0.077(8) 0.035(5) 0.008(4) -0.004(4) 0.005(5) -0.007(5)
C20 0.048(6) 0.049(6) 0.015(4) -0.003(4) 0.002(4) 0.006(5)
C21 0.028(4) 0.041(5) 0.020(4) 0.002(4) 0.004(4) -0.012(4)
C22 0.039(5) 0.042(5) 0.028(5) -0.001(4) 0.009(4) 0.003(4)
C23 0.029(5) 0.044(6) 0.037(6) 0.000(5) -0.007(4) 0.011(4)
C24 0.047(6) 0.036(6) 0.055(7) -0.006(5) -0.002(5) -0.009(5)
C25 0.035(5) 0.037(5) 0.034(5) 0.002(4) 0.006(4) 0.003(4)
C26 0.038(5) 0.044(6) 0.030(5) 0.009(4) 0.003(4) -0.015(4)
C27 0.059(7) 0.028(5) 0.055(7) -0.010(5) 0.008(6) -0.002(5)
C28 0.047(6) 0.036(5) 0.035(6) -0.002(4) 0.001(5) 0.012(5)
C29 0.065(7) 0.059(7) 0.026(5) -0.007(5) 0.008(5) 0.015(6)
C30 0.061(7) 0.039(6) 0.030(5) -0.001(4) 0.018(5) -0.006(5)
C31 0.056(7) 0.043(6) 0.034(6) 0.012(5) 0.003(5) 0.015(5)
C32 0.049(6) 0.052(6) 0.021(5) 0.017(4) 0.004(4) -0.001(5)
C33 0.055(7) 0.060(7) 0.055(7) -0.040(6) 0.013(6) 0.002(6)
C34 0.069(7) 0.080(7) 0.072(6) 0.019(6) -0.018(6) -0.008(6)
C35 0.099(11) 0.113(11) 0.083(9) -0.023(8) 0.001(9) 0.011(10)
C36 0.155(15) 0.060(7) 0.176(16) 0.015(9) -0.027(13) 0.016(10)

loop_
_atom_type_symbol
_atom_type_description
_atom_type_scat_dispersion_real
_atom_type_scat_dispersion_imag
_atom_type_scat_source
C C 0.0033 0.0016 'International Tables Vol C Tables 4.2.6.8 and 6.1.1.4'
H H 0.0000 0.0000 'International Tables Vol C Tables 4.2.6.8 and 6.1.1.4'
Dy Dy -0.1892 4.4098 'International Tables Vol C Tables 4.2.6.8 and 6.1.1.4'
N N 0.0061 0.0033 'International Tables Vol C Tables 4.2.6.8 and 6.1.1.4'
O O 0.0106 0.0060 'International Tables Vol C Tables 4.2.6.8 and 6.1.1.4'

loop_
_geom_angle_atom_site_label_1
_geom_angle_atom_site_label_2
_geom_angle_atom_site_label_3
_geom_angle
_geom_angle_site_symmetry_1
_geom_angle_site_symmetry_3
Dy2 Dy1 Dy2 59.084(11) 4_565 2_665
O1 Dy1 Dy2 94.01(13) . 2_665
O1 Dy1 Dy2 38.54(13) 3_655 2_665
O1 Dy1 Dy2 38.54(12) 2_665 4_565
O1 Dy1 Dy2 93.48(12) 4_565 2_665
O1 Dy1 Dy2 93.48(12) . 4_565
O1 Dy1 Dy2 37.69(12) 4_565 4_565
O1 Dy1 Dy2 37.69(12) 2_665 2_665
O1 Dy1 Dy2 94.01(13) 3_655 4_565
O1 Dy1 O1 75.33(11) 2_665 4_565
O1 Dy1 O1 75.33(11) . 4_565
O1 Dy1 O1 119.6(2) . 2_665
O1 Dy1 O1 75.33(11) . 3_655
O1 Dy1 O1 119.6(2) 4_565 3_655
O1 Dy1 O1 75.33(11) 2_665 3_655
O1 Dy1 O2 59.78(12) 2_665 .
O1 Dy1 O2 59.78(12) . .
O1 Dy1 O2 59.78(12) 4_565 .
O1 Dy1 O2 59.78(12) 3_655 .
O1 Dy1 O3 142.95(18) 2_665 3_655
O1 Dy1 O3 139.86(17) 4_565 3_655
O1 Dy1 O3 73.17(17) . 3_655
O1 Dy1 O3 73.16(17) 3_655 2_665
O1 Dy1 O3 142.95(18) 4_565 2_665
O1 Dy1 O3 75.17(18) . .
O1 Dy1 O3 139.86(17) 2_665 .
O1 Dy1 O3 75.17(18) 3_655 3_655
O1 Dy1 O3 139.86(17) . 2_665
O1 Dy1 O3 142.95(18) . 4_565
O1 Dy1 O3 73.16(17) 4_565 .
O1 Dy1 O3 73.16(17) 2_665 4_565
O1 Dy1 O3 142.95(18) 3_655 .
O1 Dy1 O3 75.17(18) 4_565 4_565
O1 Dy1 O3 139.86(18) 3_655 4_565
O1 Dy1 O3 75.17(18) 2_665 2_665
O1 Dy1 O4 120.22(12) . .
O1 Dy1 O4 120.22(12) 3_655 .
O1 Dy1 O4 120.22(12) 2_665 .
O1 Dy1 O4 120.22(12) 4_565 .
O2 Dy1 Dy2 44.211(10) . 4_565
O2 Dy1 Dy2 44.211(9) . 2_665
O2 Dy1 O4 180.0 . .
O3 Dy1 Dy2 76.17(12) 4_565 4_565
O3 Dy1 Dy2 109.66(12) 4_565 2_665
O3 Dy1 Dy2 112.82(12) 3_655 2_665
O3 Dy1 Dy2 112.82(12) 2_665 4_565
O3 Dy1 Dy2 76.17(12) 2_665 2_665
O3 Dy1 Dy2 109.66(12) . 4_565
O3 Dy1 Dy2 164.44(12) 3_655 4_565
O3 Dy1 Dy2 164.44(12) . 2_665
O3 Dy1 O2 120.34(12) 2_665 .
O3 Dy1 O2 120.34(12) 3_655 .
O3 Dy1 O2 120.34(12) . .
O3 Dy1 O2 120.34(12) 4_565 .
O3 Dy1 O3 75.21(11) . 4_565
O3 Dy1 O3 75.21(11) . 3_655
O3 Dy1 O3 75.21(11) 4_565 2_665
O3 Dy1 O3 119.3(2) 3_655 4_565
O3 Dy1 O3 75.21(11) 3_655 2_665
O3 Dy1 O3 119.3(2) . 2_665
O3 Dy1 O4 59.66(12) 4_565 .
O3 Dy1 O4 59.66(12) . .
O3 Dy1 O4 59.66(12) 2_665 .
O3 Dy1 O4 59.66(12) 3_655 .
O4 Dy1 Dy2 135.789(9) . 2_665
O4 Dy1 Dy2 135.789(10) . 4_565
Dy2 Dy2 Dy1 60.457(6) 4_565 .
Dy2 Dy2 Dy1 60.457(6) 3_655 .
Dy2 Dy2 Dy2 89.998(1) 4_565 3_655
O1 Dy2 Dy1 40.07(13) . .
O1 Dy2 Dy1 40.25(13) 4_565 .
O1 Dy2 Dy2 38.19(12) 4_565 4_565
O1 Dy2 Dy2 96.99(13) . 4_565
O1 Dy2 Dy2 38.89(13) . 3_655
O1 Dy2 Dy2 96.88(13) 4_565 3_655
O1 Dy2 O1 79.4(2) . 4_565
O1 Dy2 O2 65.0(2) . .
O1 Dy2 O2 64.6(2) 4_565 .
O1 Dy2 O5 129.54(19) . 4_565
O1 Dy2 O5 74.35(18) 4_565 4_565
O1 Dy2 O5 76.55(19) . .
O1 Dy2 O5 130.37(19) 4_565 .
O1 Dy2 O10 117.9(2) 4_565 .
O1 Dy2 O10 156.9(2) . .
O1 Dy2 N1 84.4(2) . .
O1 Dy2 N1 144.2(2) 4_565 .
O2 Dy2 Dy1 49.6(2) . .
O2 Dy2 Dy2 45.127(17) . 4_565
O2 Dy2 Dy2 45.126(17) . 3_655
O5 Dy2 Dy1 99.17(13) 4_565 .
O5 Dy2 Dy1 100.79(13) . .
O5 Dy2 Dy2 103.46(14) . 4_565
O5 Dy2 Dy2 103.01(13) 4_565 3_655
O5 Dy2 Dy2 41.31(13) . 3_655
O5 Dy2 Dy2 39.66(13) 4_565 4_565
O5 Dy2 O2 66.0(2) . .
O5 Dy2 O2 64.9(2) 4_565 .
O5 Dy2 O5 88.8(3) . 4_565
O5 Dy2 O10 99.7(2) . .
O5 Dy2 N1 74.9(2) . .
O5 Dy2 N1 138.2(2) 4_565 .
O6 Dy2 Dy1 85.00(14) . .
O6 Dy2 Dy2 110.35(15) . 4_565
O6 Dy2 Dy2 124.35(15) . 3_655
O6 Dy2 O1 75.61(19) . 4_565
O6 Dy2 O1 86.3(2) . .
O6 Dy2 O2 133.9(3) . .
O6 Dy2 O5 143.7(2) . .
O6 Dy2 O5 126.0(2) . 4_565
O6 Dy2 O10 83.7(2) . .
O6 Dy2 N1 71.6(2) . .
O10 Dy2 Dy1 157.67(17) . .
O10 Dy2 Dy2 106.05(16) . 4_565
O10 Dy2 Dy2 140.95(17) . 3_655
O10 Dy2 O2 134.8(3) . .
O10 Dy2 O5 72.5(2) . 4_565
O10 Dy2 N1 72.7(2) . .
N1 Dy2 Dy1 121.41(15) . .
N1 Dy2 Dy2 177.62(15) . 4_565
N1 Dy2 Dy2 89.86(15) . 3_655
N1 Dy2 O2 134.46(15) . .
Dy3 Dy3 Dy1 60.569(6) 3_655 .
Dy3 Dy3 Dy1 60.569(6) 4_565 .
Dy3 Dy3 Dy3 90.0 3_655 4_565
O3 Dy3 Dy1 40.24(13) . .
O3 Dy3 Dy1 40.03(14) 4_565 .
O3 Dy3 Dy3 96.95(13) . 4_565
O3 Dy3 Dy3 38.32(12) . 3_655
O3 Dy3 Dy3 39.12(13) 4_565 4_565
O3 Dy3 Dy3 97.08(13) 4_565 3_655
O3 Dy3 O3 79.3(3) 4_565 .
O3 Dy3 O4 64.7(2) . .
O3 Dy3 O4 65.3(2) 4_565 .
O3 Dy3 O7 74.61(18) . 3_655
O3 Dy3 O7 129.86(19) 4_565 3_655
O3 Dy3 O7 76.60(19) 4_565 .
O3 Dy3 O7 130.38(19) . .
O3 Dy3 O9 155.8(2) 4_565 .
O3 Dy3 O9 120.5(2) . .
O3 Dy3 N2 83.3(2) 4_565 .
O3 Dy3 N2 143.4(2) . .
O4 Dy3 Dy1 49.9(2) . .
O4 Dy3 Dy3 45.133(18) . 4_565
O4 Dy3 Dy3 45.134(18) . 3_655
O4 Dy3 N2 133.89(16) . .
O7 Dy3 Dy1 100.77(13) . .
O7 Dy3 Dy1 99.48(13) 3_655 .
O7 Dy3 Dy3 103.44(14) . 3_655
O7 Dy3 Dy3 41.15(13) . 4_565
O7 Dy3 Dy3 39.83(13) 3_655 3_655
O7 Dy3 Dy3 103.07(14) 3_655 4_565
O7 Dy3 O4 65.8(2) . .
O7 Dy3 O4 65.0(2) 3_655 .
O7 Dy3 O7 88.8(3) . 3_655
O7 Dy3 O9 96.8(2) . .
O7 Dy3 N2 74.9(2) . .
O7 Dy3 N2 139.0(2) 3_655 .
O8 Dy3 Dy1 85.73(15) . .
O8 Dy3 Dy3 125.68(16) . 4_565
O8 Dy3 Dy3 110.04(15) . 3_655
O8 Dy3 O3 87.4(2) . 4_565
O8 Dy3 O3 75.55(19) . .
O8 Dy3 O4 134.7(3) . .
O8 Dy3 O7 144.4(2) . .
O8 Dy3 O7 124.9(2) . 3_655
O8 Dy3 O9 84.9(2) . .
O8 Dy3 N2 71.7(2) . .
O9 Dy3 Dy1 160.49(18) . .
O9 Dy3 Dy3 137.84(19) . 4_565
O9 Dy3 Dy3 107.10(17) . 3_655
O9 Dy3 O4 133.6(3) . .
O9 Dy3 O7 72.3(2) . 3_655
O9 Dy3 N2 72.5(2) . .
N2 Dy3 Dy1 120.27(15) . .
N2 Dy3 Dy3 178.22(15) . 3_655
N2 Dy3 Dy3 89.19(16) . 4_565
Dy2 O1 Dy1 101.2(2) 3_655 .
Dy2 O1 Dy1 102.2(2) . .
Dy2 O1 Dy2 102.9(2) . 3_655
Dy2 O2 Dy1 86.2(2) . .
Dy2 O2 Dy1 86.2(2) 3_655 .
Dy2 O2 Dy1 86.2(2) 2_665 .
Dy2 O2 Dy1 86.2(2) 4_565 .
Dy2 O2 Dy2 172.3(5) 2_665 .
Dy2 O2 Dy2 89.75(3) 3_655 .
Dy2 O2 Dy2 89.74(3) 4_565 .
Dy2 O2 Dy2 172.3(5) 3_655 4_565
Dy2 O2 Dy2 89.74(3) 3_655 2_665
Dy2 O2 Dy2 89.74(3) 4_565 2_665
Dy3 O3 Dy1 101.2(2) . .
Dy3 O3 Dy1 102.4(2) 3_655 .
Dy3 O3 Dy3 102.6(2) 3_655 .
Dy3 O4 Dy1 86.1(2) 4_565 .
Dy3 O4 Dy1 86.1(2) 3_655 .
Dy3 O4 Dy1 86.1(2) . .
Dy3 O4 Dy1 86.1(2) 2_665 .
Dy3 O4 Dy3 89.73(3) 3_655 2_665
Dy3 O4 Dy3 172.2(5) . 2_665
Dy3 O4 Dy3 89.73(3) 4_565 2_665
Dy3 O4 Dy3 172.2(5) 4_565 3_655
Dy3 O4 Dy3 89.74(3) . 4_565
Dy3 O4 Dy3 89.73(3) . 3_655
Dy2 O5 Dy2 99.03(19) . 3_655
C1 O5 Dy2 138.1(5) . 3_655
C1 O5 Dy2 119.2(5) . .
C6 O6 Dy2 141.8(5) . .
Dy3 O7 Dy3 99.02(19) . 4_565
C5 O7 Dy3 121.0(5) . .
C5 O7 Dy3 135.7(5) . 4_565
C9 O8 Dy3 142.9(6) . .
C34 O9 Dy3 142.7(9) . .
C18 O10 Dy2 133.0(6) . .
C14 O11 C31 118.7(8) . .
C15 O12 C33 118.4(8) . .
C3 N1 Dy2 127.1(6) . .
C3 N1 C17 115.3(7) . .
C17 N1 Dy2 117.5(5) . .
C13 N2 Dy3 128.7(6) . .
C13 N2 C21 114.5(7) . .
C21 N2 Dy3 116.7(5) . .
C18 N3 C28 122.0(8) . .
C18 N3 C29 120.3(9) . .
C28 N3 C29 117.6(8) . .
C34 N4 C35 119.8(13) . .
C34 N4 C36 121.6(15) . .
C35 N4 C36 118.5(15) . .
O5 C1 C4 120.7(7) . .
O5 C1 C11 120.6(8) . .
C4 C1 C11 118.7(8) . .
C15 C2 C9 121.6(9) . .
N1 C3 C7 128.3(8) . .
C1 C4 C17 118.6(7) . .
C1 C4 C22 120.6(8) . .
C22 C4 C17 120.7(8) . .
O7 C5 C10 121.2(8) . .
O7 C5 C16 120.0(7) . .
C10 C5 C16 118.7(8) . .
O6 C6 C7 122.7(8) . .
O6 C6 C8 119.0(8) . .
C8 C6 C7 118.3(8) . .
C3 C7 C6 123.5(8) . .
C25 C7 C3 118.1(8) . .
C25 C7 C6 118.1(8) . .
C14 C8 C6 121.0(8) . .
O8 C9 C2 119.3(8) . .
O8 C9 C12 122.6(8) . .
C2 C9 C12 118.1(8) . .
C20 C10 C5 120.3(9) . .
C19 C11 C1 120.4(9) . .
C9 C12 C13 124.2(8) . .
C24 C12 C9 118.0(9) . .
C24 C12 C13 117.5(9) . .
N2 C13 C12 127.1(8) . .
C8 C14 O11 123.7(9) . .
C8 C14 C23 120.9(8) . .
C23 C14 O11 115.4(8) . .
O12 C15 C2 114.8(8) . .
O12 C15 C27 124.8(8) . .
C27 C15 C2 120.4(9) . .
C5 C16 C21 118.2(8) . .
C26 C16 C5 119.3(8) . .
C26 C16 C21 122.5(8) . .
N1 C17 C4 112.9(7) . .
O10 C18 N3 125.4(9) . .
C11 C19 C30 120.2(9) . .
C32 C20 C10 120.4(9) . .
N2 C21 C16 113.7(7) . .
C30 C22 C4 120.8(10) . .
C25 C23 C14 118.8(9) . .
C27 C24 C12 124.0(10) . .
C23 C25 C7 122.8(9) . .
C32 C26 C16 121.6(10) . .
C24 C27 C15 117.9(9) . .
C22 C30 C19 119.3(9) . .
C26 C32 C20 119.6(9) . .
O9 C34 N4 130.2(16) . .

loop_
_geom_bond_atom_site_label_1
_geom_bond_atom_site_label_2
_geom_bond_distance
_geom_bond_site_symmetry_2
Dy1 Dy2 3.6759(6) 4_565
Dy1 Dy2 3.6759(6) 2_665
Dy1 O1 2.421(5) .
Dy1 O1 2.421(5) 2_665
Dy1 O1 2.421(5) 4_565
Dy1 O1 2.421(5) 3_655
Dy1 O2 2.806(11) .
Dy1 O3 2.421(5) 3_655
Dy1 O3 2.421(5) 2_665
Dy1 O3 2.421(5) .
Dy1 O3 2.421(5) 4_565
Dy1 O4 2.818(11) .
Dy2 Dy2 3.6250(5) 4_565
Dy2 Dy2 3.6250(5) 3_655
Dy2 O1 2.335(5) 4_565
Dy2 O1 2.300(5) .
Dy2 O2 2.5690(8) .
Dy2 O5 2.423(5) 4_565
Dy2 O5 2.343(5) .
Dy2 O6 2.243(6) .
Dy2 O10 2.379(6) .
Dy2 N1 2.567(7) .
Dy3 Dy3 3.6135(5) 3_655
Dy3 Dy3 3.6136(5) 4_565
Dy3 O3 2.336(5) .
Dy3 O3 2.296(5) 4_565
Dy3 O4 2.5611(8) .
Dy3 O7 2.408(6) 3_655
Dy3 O7 2.343(5) .
Dy3 O8 2.246(6) .
Dy3 O9 2.380(6) .
Dy3 N2 2.570(7) .
O1 Dy2 2.335(5) 3_655
O2 Dy2 2.5690(8) 2_665
O2 Dy2 2.5690(8) 3_655
O2 Dy2 2.5690(8) 4_565
O3 Dy3 2.296(5) 3_655
O4 Dy3 2.5611(8) 3_655
O4 Dy3 2.5611(8) 4_565
O4 Dy3 2.5611(8) 2_665
O5 Dy2 2.423(5) 3_655
O5 C1 1.350(10) .
O6 C6 1.297(10) .
O7 Dy3 2.408(5) 4_565
O7 C5 1.341(10) .
O8 C9 1.308(10) .
O9 C34 1.184(16) .
O10 C18 1.235(11) .
O11 C14 1.385(11) .
O11 C31 1.408(13) .
O12 C15 1.359(11) .
O12 C33 1.443(12) .
N1 C3 1.306(11) .
N1 C17 1.477(10) .
N2 C13 1.300(11) .
N2 C21 1.487(11) .
N3 C18 1.310(11) .
N3 C28 1.446(12) .
N3 C29 1.464(12) .
N4 C34 1.285(16) .
N4 C35 1.422(18) .
N4 C36 1.427(18) .
C1 C4 1.381(12) .
C1 C11 1.399(12) .
C2 C9 1.405(12) .
C2 C15 1.400(12) .
C3 C7 1.407(12) .
C4 C17 1.521(12) .
C4 C22 1.383(12) .
C5 C10 1.399(12) .
C5 C16 1.405(12) .
C6 C7 1.423(12) .
C6 C8 1.415(12) .
C7 C25 1.397(13) .
C8 C14 1.374(12) .
C9 C12 1.409(12) .
C10 C20 1.380(13) .
C11 C19 1.383(13) .
C12 C13 1.432(12) .
C12 C24 1.408(13) .
C14 C23 1.382(14) .
C15 C27 1.383(14) .
C16 C21 1.502(12) .
C16 C26 1.377(13) .
C19 C30 1.389(16) .
C20 C32 1.376(15) .
C22 C30 1.376(14) .
C23 C25 1.378(14) .
C24 C27 1.367(16) .
C26 C32 1.371(14) .
